data_7105850
loop_
_publ_author_name
'Christopher Lawson'
'Alexandra Slawin'
'Nicholas Westwood'

_publ_section_title
;
 Application of the copper catalysed N-arylation of amidines in the
 synthesis of analogues of the chemical tool, Blebbistatin
;
_journal_name_full Chem.Commun.
_journal_page_first 1057
_journal_paper_doi 10.1039/c0cc03624b
_journal_volume 47
_journal_year 2011
_chemical_formula_moiety 'C14 H14 N2 O'
_chemical_formula_sum 'C14 H14 N2 O'
_chemical_formula_weight 226.27
_chemical_name_systematic
;
?
;
_space_group_IT_number 14
_symmetry_cell_setting monoclinic
_symmetry_space_group_name_Hall '-P 2ybc'
_symmetry_space_group_name_H-M 'P 1 21/c 1'
_atom_sites_solution_hydrogens geom
_atom_sites_solution_primary direct
_atom_sites_solution_secondary difmap
_audit_creation_method SHELXL-97
_cell_angle_alpha 90.00
_cell_angle_beta 97.152(10)
_cell_angle_gamma 90.00
_cell_formula_units_Z 4
_cell_length_a 13.425(6)
_cell_length_b 10.594(3)
_cell_length_c 8.249(4)
_cell_measurement_reflns_used 3772
_cell_measurement_temperature 93(2)
_cell_measurement_theta_max 28.3
_cell_measurement_theta_min 2.5
_cell_volume 1164.1(8)
_computing_cell_refinement 'CrystalClear (Rigaku Corp., 2004)'
_computing_data_collection 'CrystalClear (Rigaku Corp., 2004)'
_computing_data_reduction 'CrystalClear (Rigaku Corp., 2004)'
_computing_molecular_graphics 'Bruker SHELXTL'
_computing_publication_material 'Bruker SHELXTL'
_computing_structure_refinement 'SHELXL-97 (Sheldrick, 1997)'
_computing_structure_solution 'SHELXS-97 (Sheldrick, 1990)'
_diffrn_ambient_temperature 93(2)
_diffrn_measured_fraction_theta_full 0.985
_diffrn_measured_fraction_theta_max 0.981
_diffrn_measurement_device_type CCD
_diffrn_measurement_method '\w and \f scans'
_diffrn_radiation_monochromator confocal
_diffrn_radiation_source 'rotating anode'
_diffrn_radiation_type MoK\a
_diffrn_radiation_wavelength 0.71073
_diffrn_reflns_av_R_equivalents 0.0357
_diffrn_reflns_av_sigmaI/netI 0.0378
_diffrn_reflns_limit_h_max 12
_diffrn_reflns_limit_h_min -16
_diffrn_reflns_limit_k_max 12
_diffrn_reflns_limit_k_min -12
_diffrn_reflns_limit_l_max 8
_diffrn_reflns_limit_l_min -9
_diffrn_reflns_number 6910
_diffrn_reflns_theta_full 25.00
_diffrn_reflns_theta_max 25.32
_diffrn_reflns_theta_min 2.46
_exptl_absorpt_coefficient_mu 0.083
_exptl_absorpt_correction_T_max 1.000
_exptl_absorpt_correction_T_min 0.788
_exptl_absorpt_correction_type multi-scan
_exptl_crystal_colour Colorless
_exptl_crystal_density_diffrn 1.291
_exptl_crystal_density_method 'not measured'
_exptl_crystal_description Prism
_exptl_crystal_F_000 480
_exptl_crystal_size_max 0.20
_exptl_crystal_size_mid 0.10
_exptl_crystal_size_min 0.05
_refine_diff_density_max 0.217
_refine_diff_density_min -0.214
_refine_diff_density_rms 0.049
_refine_ls_extinction_coef 0.015(4)
_refine_ls_extinction_expression Fc^*^=kFc[1+0.001xFc^2^\l^3^/sin(2\q)]^-1/4^
_refine_ls_extinction_method SHELXL
_refine_ls_goodness_of_fit_ref 0.821
_refine_ls_hydrogen_treatment mixed
_refine_ls_matrix_type full
_refine_ls_number_parameters 165
_refine_ls_number_reflns 2074
_refine_ls_number_restraints 2
_refine_ls_restrained_S_all 0.822
_refine_ls_R_factor_all 0.0538
_refine_ls_R_factor_gt 0.0461
_refine_ls_shift/su_max 0.000
_refine_ls_shift/su_mean 0.000
_refine_ls_structure_factor_coef Fsqd
_refine_ls_weighting_details 'calc w=1/[\s^2^(Fo^2^)+(0.0967P)^2^+0.4894P] where P=(Fo^2^+2Fc^2^)/3'
_refine_ls_weighting_scheme calc
_refine_ls_wR_factor_gt 0.1209
_refine_ls_wR_factor_ref 0.1306
_reflns_number_gt 1770
_reflns_number_total 2074
_reflns_threshold_expression >2sigma(I)
_cod_data_source_file C0CC03624B.TXT
_cod_data_source_block 8A
_cod_depositor_comments
;
The following automatic conversions were performed:
'_symmetry_cell_setting' value 'Monoclinic' changed to 'monoclinic'
according to '/home/saulius/struct/CIF-dictionaries/cif_core.dic'
dictionary named 'cif_core.dic' version 2.4.1 from 2010-06-29.

Automatic conversion script
Id: cif_fix_enum 1527 2010-12-29 10:47:43Z saulius 
;
_cod_original_sg_symbol_H-M P2(1)/c
_cod_database_code 7105850

loop_
_symmetry_equiv_pos_as_xyz
'x, y, z'
'-x, y+1/2, -z+1/2'
'-x, -y, -z'
'x, -y-1/2, z-1/2'

loop_
_atom_site_label
_atom_site_type_symbol
_atom_site_fract_x
_atom_site_fract_y
_atom_site_fract_z
_atom_site_U_iso_or_equiv
_atom_site_adp_type
_atom_site_occupancy
_atom_site_symmetry_multiplicity
_atom_site_calc_flag
_atom_site_refinement_flags
_atom_site_disorder_assembly
_atom_site_disorder_group
N1 N 0.94094(9) 0.15665(12) 0.74354(15) 0.0225(3) Uani 1 1 d . . .
C2 C 1.00197(11) 0.06105(14) 0.74752(17) 0.0214(4) Uani 1 1 d . . .
N2 N 0.98166(10) -0.05875(12) 0.79313(17) 0.0272(4) Uani 1 1 d D . .
H2A H 0.9159(11) -0.0780(17) 0.821(2) 0.037(5) Uiso 1 1 d D . .
H2B H 1.0227(13) -0.1249(16) 0.771(2) 0.043(5) Uiso 1 1 d D . .
C3 C 1.10567(11) 0.08481(14) 0.71007(18) 0.0213(4) Uani 1 1 d . . .
C4 C 1.12442(11) 0.18173(14) 0.60199(18) 0.0223(4) Uani 1 1 d . . .
H4A H 1.0700 0.2279 0.5461 0.027 Uiso 1 1 calc R . .
C5 C 1.22163(12) 0.21034(14) 0.57646(19) 0.0262(4) Uani 1 1 d . . .
H5A H 1.2337 0.2769 0.5043 0.031 Uiso 1 1 calc R . .
C6 C 1.30217(12) 0.14204(15) 0.65600(19) 0.0270(4) Uani 1 1 d . . .
H6A H 1.3690 0.1627 0.6393 0.032 Uiso 1 1 calc R . .
C7 C 1.28416(12) 0.04414(15) 0.7593(2) 0.0265(4) Uani 1 1 d . . .
H7A H 1.3387 -0.0038 0.8115 0.032 Uiso 1 1 calc R . .
C8 C 1.18685(11) 0.01550(14) 0.78705(19) 0.0241(4) Uani 1 1 d . . .
H8A H 1.1753 -0.0516 0.8588 0.029 Uiso 1 1 calc R . .
C9 C 0.84079(11) 0.13855(13) 0.77769(17) 0.0214(4) Uani 1 1 d . . .
C10 C 0.80281(11) 0.22187(14) 0.88488(18) 0.0228(4) Uani 1 1 d . . .
H10A H 0.8453 0.2856 0.9365 0.027 Uiso 1 1 calc R . .
C11 C 0.70389(11) 0.21387(14) 0.91813(19) 0.0250(4) Uani 1 1 d . . .
H11A H 0.6795 0.2715 0.9921 0.030 Uiso 1 1 calc R . .
C12 C 0.64087(11) 0.12151(14) 0.84299(19) 0.0238(4) Uani 1 1 d . . .
C13 C 0.67713(11) 0.03847(15) 0.73331(19) 0.0254(4) Uani 1 1 d . . .
H13A H 0.6342 -0.0246 0.6809 0.031 Uiso 1 1 calc R . .
C14 C 0.77518(12) 0.04742(14) 0.70041(19) 0.0244(4) Uani 1 1 d . . .
H14A H 0.7987 -0.0090 0.6242 0.029 Uiso 1 1 calc R . .
O12 O 0.54230(8) 0.10481(11) 0.86914(14) 0.0313(3) Uani 1 1 d . . .
C15 C 0.50434(12) 0.18839(16) 0.9827(2) 0.0337(4) Uani 1 1 d . . .
H15A H 0.5458 0.1818 1.0889 0.050 Uiso 1 1 calc R . .
H15B H 0.4349 0.1654 0.9946 0.050 Uiso 1 1 calc R . .
H15C H 0.5063 0.2753 0.9424 0.050 Uiso 1 1 calc R . .

loop_
_atom_site_aniso_label
_atom_site_aniso_U_11
_atom_site_aniso_U_22
_atom_site_aniso_U_33
_atom_site_aniso_U_23
_atom_site_aniso_U_13
_atom_site_aniso_U_12
N1 0.0215(7) 0.0208(7) 0.0255(7) -0.0005(5) 0.0048(5) 0.0015(5)
C2 0.0222(8) 0.0215(9) 0.0202(8) -0.0013(6) 0.0016(6) -0.0015(6)
N2 0.0249(8) 0.0190(8) 0.0392(8) 0.0035(6) 0.0099(6) 0.0012(5)
C3 0.0240(8) 0.0192(8) 0.0210(8) -0.0042(6) 0.0038(6) -0.0003(6)
C4 0.0251(8) 0.0188(8) 0.0230(8) -0.0019(6) 0.0027(6) 0.0026(6)
C5 0.0310(9) 0.0223(8) 0.0263(9) -0.0010(6) 0.0081(6) -0.0026(7)
C6 0.0231(8) 0.0285(9) 0.0304(9) -0.0050(7) 0.0070(6) -0.0034(6)
C7 0.0244(9) 0.0251(9) 0.0296(9) -0.0021(6) 0.0021(6) 0.0034(6)
C8 0.0248(8) 0.0214(8) 0.0261(8) 0.0011(6) 0.0028(6) 0.0008(6)
C9 0.0213(8) 0.0205(8) 0.0222(8) 0.0050(6) 0.0027(6) 0.0019(6)
C10 0.0236(8) 0.0193(8) 0.0252(8) 0.0006(6) 0.0014(6) -0.0001(6)
C11 0.0257(8) 0.0250(9) 0.0245(8) -0.0018(6) 0.0039(6) 0.0028(6)
C12 0.0187(8) 0.0267(8) 0.0261(8) 0.0035(6) 0.0031(6) 0.0008(6)
C13 0.0243(9) 0.0230(9) 0.0286(9) -0.0013(6) 0.0019(6) -0.0023(6)
C14 0.0258(8) 0.0226(8) 0.0249(8) -0.0016(6) 0.0037(6) 0.0014(6)
O12 0.0218(6) 0.0357(7) 0.0375(7) -0.0091(5) 0.0082(5) -0.0021(5)
C15 0.0252(9) 0.0374(10) 0.0399(10) -0.0083(7) 0.0100(7) 0.0019(7)

loop_
_atom_type_symbol
_atom_type_description
_atom_type_scat_dispersion_real
_atom_type_scat_dispersion_imag
_atom_type_scat_source
C C 0.0033 0.0016 'International Tables Vol C Tables 4.2.6.8 and 6.1.1.4'
H H 0.0000 0.0000 'International Tables Vol C Tables 4.2.6.8 and 6.1.1.4'
N N 0.0061 0.0033 'International Tables Vol C Tables 4.2.6.8 and 6.1.1.4'
O O 0.0106 0.0060 'International Tables Vol C Tables 4.2.6.8 and 6.1.1.4'

loop_
_geom_angle_atom_site_label_1
_geom_angle_atom_site_label_2
_geom_angle_atom_site_label_3
_geom_angle
_geom_angle_site_symmetry_1
_geom_angle_site_symmetry_3
_geom_angle_publ_flag
C2 N1 C9 119.91(13) . . ?
N1 C2 N2 125.87(14) . . ?
N1 C2 C3 117.83(13) . . ?
N2 C2 C3 116.17(13) . . ?
C2 N2 H2A 119.0(11) . . ?
C2 N2 H2B 120.4(12) . . ?
H2A N2 H2B 118.4(16) . . ?
C8 C3 C4 118.76(14) . . ?
C8 C3 C2 120.95(14) . . ?
C4 C3 C2 120.23(13) . . ?
C5 C4 C3 120.34(14) . . ?
C5 C4 H4A 119.8 . . ?
C3 C4 H4A 119.8 . . ?
C4 C5 C6 120.41(15) . . ?
C4 C5 H5A 119.8 . . ?
C6 C5 H5A 119.8 . . ?
C7 C6 C5 119.61(15) . . ?
C7 C6 H6A 120.2 . . ?
C5 C6 H6A 120.2 . . ?
C6 C7 C8 120.42(14) . . ?
C6 C7 H7A 119.8 . . ?
C8 C7 H7A 119.8 . . ?
C7 C8 C3 120.42(14) . . ?
C7 C8 H8A 119.8 . . ?
C3 C8 H8A 119.8 . . ?
C10 C9 C14 117.77(14) . . ?
C10 C9 N1 118.13(13) . . ?
C14 C9 N1 123.92(13) . . ?
C9 C10 C11 121.41(14) . . ?
C9 C10 H10A 119.3 . . ?
C11 C10 H10A 119.3 . . ?
C12 C11 C10 119.90(14) . . ?
C12 C11 H11A 120.0 . . ?
C10 C11 H11A 120.0 . . ?
O12 C12 C11 124.35(14) . . ?
O12 C12 C13 116.15(13) . . ?
C11 C12 C13 119.50(14) . . ?
C14 C13 C12 120.24(14) . . ?
C14 C13 H13A 119.9 . . ?
C12 C13 H13A 119.9 . . ?
C13 C14 C9 121.16(14) . . ?
C13 C14 H14A 119.4 . . ?
C9 C14 H14A 119.4 . . ?
C12 O12 C15 116.81(12) . . ?
O12 C15 H15A 109.5 . . ?
O12 C15 H15B 109.5 . . ?
H15A C15 H15B 109.5 . . ?
O12 C15 H15C 109.5 . . ?
H15A C15 H15C 109.5 . . ?
H15B C15 H15C 109.5 . . ?

loop_
_geom_bond_atom_site_label_1
_geom_bond_atom_site_label_2
_geom_bond_distance
_geom_bond_site_symmetry_2
_geom_bond_publ_flag
N1 C2 1.301(2) . ?
N1 C9 1.421(2) . ?
C2 N2 1.361(2) . ?
C2 C3 1.485(2) . ?
N2 H2A 0.962(14) . ?
N2 H2B 0.924(15) . ?
C3 C8 1.399(2) . ?
C3 C4 1.403(2) . ?
C4 C5 1.381(2) . ?
C4 H4A 0.9500 . ?
C5 C6 1.395(2) . ?
C5 H5A 0.9500 . ?
C6 C7 1.382(2) . ?
C6 H6A 0.9500 . ?
C7 C8 1.388(2) . ?
C7 H7A 0.9500 . ?
C8 H8A 0.9500 . ?
C9 C10 1.390(2) . ?
C9 C14 1.405(2) . ?
C10 C11 1.392(2) . ?
C10 H10A 0.9500 . ?
C11 C12 1.388(2) . ?
C11 H11A 0.9500 . ?
C12 O12 1.3784(19) . ?
C12 C13 1.393(2) . ?
C13 C14 1.380(2) . ?
C13 H13A 0.9500 . ?
C14 H14A 0.9500 . ?
O12 C15 1.4281(19) . ?
C15 H15A 0.9800 . ?
C15 H15B 0.9800 . ?
C15 H15C 0.9800 . ?

loop_
_geom_hbond_atom_site_label_D
_geom_hbond_atom_site_label_H
_geom_hbond_atom_site_label_A
_geom_hbond_distance_DH
_geom_hbond_distance_HA
_geom_hbond_distance_DA
_geom_hbond_angle_DHA
_geom_hbond_site_symmetry_A
N2 H2B N1 0.924(15) 2.371(16) 3.216(2) 151.8(16) 2_746

loop_
_geom_torsion_atom_site_label_1
_geom_torsion_atom_site_label_2
_geom_torsion_atom_site_label_3
_geom_torsion_atom_site_label_4
_geom_torsion
_geom_torsion_site_symmetry_1
_geom_torsion_site_symmetry_2
_geom_torsion_site_symmetry_3
_geom_torsion_site_symmetry_4
_geom_torsion_publ_flag
C9 N1 C2 N2 -4.7(2) . . . . ?
C9 N1 C2 C3 179.69(12) . . . . ?
N1 C2 C3 C8 146.53(15) . . . . ?
N2 C2 C3 C8 -29.5(2) . . . . ?
N1 C2 C3 C4 -30.5(2) . . . . ?
N2 C2 C3 C4 153.53(14) . . . . ?
C8 C3 C4 C5 -2.0(2) . . . . ?
C2 C3 C4 C5 175.07(13) . . . . ?
C3 C4 C5 C6 0.9(2) . . . . ?
C4 C5 C6 C7 0.8(2) . . . . ?
C5 C6 C7 C8 -1.5(2) . . . . ?
C6 C7 C8 C3 0.4(2) . . . . ?
C4 C3 C8 C7 1.3(2) . . . . ?
C2 C3 C8 C7 -175.71(14) . . . . ?
C2 N1 C9 C10 133.18(14) . . . . ?
C2 N1 C9 C14 -51.8(2) . . . . ?
C14 C9 C10 C11 1.5(2) . . . . ?
N1 C9 C10 C11 176.85(13) . . . . ?
C9 C10 C11 C12 -0.3(2) . . . . ?
C10 C11 C12 O12 179.20(13) . . . . ?
C10 C11 C12 C13 -0.7(2) . . . . ?
O12 C12 C13 C14 -179.52(13) . . . . ?
C11 C12 C13 C14 0.4(2) . . . . ?
C12 C13 C14 C9 0.9(2) . . . . ?
C10 C9 C14 C13 -1.9(2) . . . . ?
N1 C9 C14 C13 -176.87(13) . . . . ?
C11 C12 O12 C15 -0.6(2) . . . . ?
C13 C12 O12 C15 179.34(13) . . . . ?

loop_
_cod_related_entry_id
_cod_related_entry_database
_cod_related_entry_code
1 ChemSpider 10508804
